data_4020413
loop_
_publ_author_name
'Jimmi Gerner Seitzberg'
'Carsten Dissing'
'Inger S\/otofte'
'Per-Ola Norrby'
'Mogens Johannsen'

_publ_section_title
;
 Design and Synthesis of a New Type of Ferrocene-Based
 Planar Chiral DMAP Analogues. A New Catalyst System
 for Asymmetric Nucleophilic Catalysis
;
_journal_name_full 'Journal of Organic Chemistry'
_journal_page_first 8332
_journal_page_last 8337
_journal_paper_doi 10.1021/jo050714y
_journal_volume 70
_journal_year 2005
_chemical_formula_sum 'C27 H24 Fe N2'
_chemical_formula_weight 432.33
_space_group_IT_number 4
_symmetry_cell_setting monoclinic
_symmetry_space_group_name_Hall 'P 2yb'
_symmetry_space_group_name_H-M 'P 1 21 1'
_cell_angle_alpha 90.00
_cell_angle_beta 105.3840(10)
_cell_angle_gamma 90.00
_cell_formula_units_Z 4
_cell_length_a 9.0037(4)
_cell_length_b 23.3605(10)
_cell_length_c 10.2352(5)
_cell_measurement_temperature 120(2)
_cell_volume 2075.64(16)
_diffrn_ambient_temperature 120(2)
_exptl_crystal_density_diffrn 1.383
_cod_original_sg_symbol_H-M 'P 21'
_cod_database_code 4020413

loop_
_symmetry_equiv_pos_as_xyz
'x, y, z'
'-x, y+1/2, -z'

loop_
_atom_site_label
_atom_site_type_symbol
_atom_site_fract_x
_atom_site_fract_y
_atom_site_fract_z
_atom_site_U_iso_or_equiv
_atom_site_adp_type
_atom_site_occupancy
_atom_site_symmetry_multiplicity
_atom_site_calc_flag
_atom_site_refinement_flags
_atom_site_disorder_assembly
_atom_site_disorder_group
Fe1 Fe 0.07769(3) 0.628549(15) 0.36024(3) 0.02182(8) Uani 1 1 d . . .
C1 C 0.1935(3) 0.66639(10) 0.2353(2) 0.0208(4) Uani 1 1 d . . .
C2 C 0.0321(2) 0.65882(10) 0.1649(2) 0.0202(5) Uani 1 1 d . . .
C3 C -0.0548(3) 0.68947(10) 0.2407(2) 0.0227(5) Uani 1 1 d . . .
H3 H -0.1697 0.6918 0.2179 0.027 Uiso 1 1 calc R . .
C4 C 0.0486(3) 0.71533(11) 0.3548(3) 0.0278(5) Uani 1 1 d . . .
H4 H 0.0194 0.7392 0.4252 0.033 Uiso 1 1 calc R . .
C5 C 0.2013(3) 0.70093(11) 0.3513(2) 0.0246(5) Uani 1 1 d . . .
H5 H 0.2979 0.7128 0.4196 0.030 Uiso 1 1 calc R . .
C6 C 0.3292(2) 0.64618(9) 0.1920(2) 0.0191(5) Uani 1 1 d . . .
C7 C 0.3534(2) 0.65888(10) 0.0643(2) 0.0207(5) Uani 1 1 d . . .
C8 C 0.4848(2) 0.63401(11) 0.0375(2) 0.0234(5) Uani 1 1 d . . .
H8 H 0.5035 0.6387 -0.0490 0.028 Uiso 1 1 calc R . .
C9 C 0.5861(3) 0.60290(11) 0.1362(3) 0.0272(5) Uani 1 1 d . . .
H9 H 0.6741 0.5874 0.1145 0.033 Uiso 1 1 calc R . .
N1 N 0.5701(2) 0.59287(9) 0.2599(2) 0.0285(5) Uani 1 1 d . . .
C10 C 0.4413(3) 0.61461(10) 0.2837(2) 0.0249(5) Uani 1 1 d . . .
H8 H 0.4254 0.6078 0.3705 0.030 Uiso 1 1 calc R . .
N2 N 0.2515(2) 0.69293(9) -0.0295(2) 0.0239(4) Uani 1 1 d . . .
C11 C 0.2057(3) 0.74845(11) 0.0126(3) 0.0274(5) Uani 1 1 d . . .
H111 H 0.2163 0.7480 0.1104 0.033 Uiso 1 1 calc R . .
H112 H 0.0982 0.7562 -0.0358 0.033 Uiso 1 1 calc R . .
H113 H 0.2719 0.7784 -0.0086 0.033 Uiso 1 1 calc R . .
C12 C 0.2656(3) 0.69402(14) -0.1678(3) 0.0377(6) Uani 1 1 d . . .
H121 H 0.3541 0.7177 -0.1719 0.045 Uiso 1 1 calc R . .
H122 H 0.1715 0.7101 -0.2279 0.045 Uiso 1 1 calc R . .
H123 H 0.2807 0.6550 -0.1968 0.045 Uiso 1 1 calc R . .
C13 C -0.0274(2) 0.62551(11) 0.0384(2) 0.0194(4) Uani 1 1 d . . .
C14 C 0.0320(3) 0.57170(10) 0.0271(2) 0.0229(5) Uani 1 1 d . . .
H14 H 0.1106 0.5571 0.1008 0.028 Uiso 1 1 calc R . .
C15 C -0.0196(3) 0.53800(11) -0.0891(3) 0.0269(5) Uani 1 1 d . . .
H15 H 0.0254 0.5015 -0.0937 0.032 Uiso 1 1 calc R . .
C16 C -0.1344(3) 0.55729(11) -0.1960(2) 0.0266(5) Uani 1 1 d . . .
H16 H -0.1700 0.5340 -0.2741 0.032 Uiso 1 1 calc R . .
C17 C -0.2003(3) 0.61187(10) -0.1902(2) 0.0234(5) Uani 1 1 d . . .
C18 C -0.3219(3) 0.63262(13) -0.2996(2) 0.0305(5) Uani 1 1 d . . .
H18 H -0.3611 0.6088 -0.3763 0.037 Uiso 1 1 calc R . .
C19 C -0.3824(3) 0.68532(13) -0.2965(3) 0.0342(6) Uani 1 1 d . . .
H19 H -0.4645 0.6980 -0.3698 0.041 Uiso 1 1 calc R . .
C20 C -0.3238(3) 0.72149(12) -0.1850(3) 0.0302(6) Uani 1 1 d . . .
H20 H -0.3642 0.7591 -0.1850 0.036 Uiso 1 1 calc R . .
C21 C -0.2095(3) 0.70323(11) -0.0768(2) 0.0242(5) Uani 1 1 d . . .
H21 H -0.1722 0.7282 -0.0020 0.029 Uiso 1 1 calc R . .
C22 C -0.1452(3) 0.64733(10) -0.0743(2) 0.0199(5) Uani 1 1 d . . .
C23 C 0.0548(3) 0.60057(14) 0.5444(3) 0.0356(6) Uani 1 1 d . . .
H23 H 0.0464 0.6253 0.6218 0.043 Uiso 1 1 calc R . .
C24 C 0.1936(3) 0.57938(14) 0.5208(3) 0.0367(7) Uani 1 1 d . . .
H24 H 0.3001 0.5867 0.5789 0.044 Uiso 1 1 calc R . .
C25 C 0.1551(3) 0.54663(12) 0.4008(3) 0.0347(6) Uani 1 1 d . . .
H25 H 0.2290 0.5262 0.3594 0.042 Uiso 1 1 calc R . .
C26 C -0.0082(3) 0.54744(12) 0.3503(3) 0.0335(6) Uani 1 1 d . . .
H26 H -0.0690 0.5278 0.2663 0.040 Uiso 1 1 calc R . .
C27 C -0.0695(3) 0.58017(13) 0.4383(3) 0.0333(6) Uani 1 1 d . . .
H27 H -0.1812 0.5882 0.4276 0.040 Uiso 1 1 calc R . .
Fe2 Fe 0.58945(3) 0.941167(13) 0.04739(3) 0.01901(8) Uani 1 1 d . . .
C1A C 0.4787(2) 0.94280(11) 0.1989(2) 0.0198(4) Uani 1 1 d . . .
C2A C 0.6312(3) 0.91863(10) 0.2484(2) 0.0192(4) Uani 1 1 d . . .
C3A C 0.7386(3) 0.96089(10) 0.2295(2) 0.0213(5) Uani 1 1 d . . .
H3A H 0.8530 0.9562 0.2531 0.026 Uiso 1 1 calc R . .
C4A C 0.6560(3) 1.01031(10) 0.1701(2) 0.0227(5) Uani 1 1 d . . .
H4A H 0.7020 1.0464 0.1457 0.027 Uiso 1 1 calc R . .
C5A C 0.4963(3) 0.99949(10) 0.1514(2) 0.0226(5) Uani 1 1 d . . .
H5A H 0.4106 1.0266 0.1107 0.027 Uiso 1 1 calc R . .
C6A C 0.3313(3) 0.91522(10) 0.2015(2) 0.0218(5) Uani 1 1 d . . .
C7A C 0.3035(3) 0.89301(10) 0.3212(2) 0.0225(5) Uani 1 1 d . . .
C8A C 0.1644(3) 0.86346(11) 0.3078(3) 0.0290(5) Uani 1 1 d . . .
H8A H 0.1430 0.8461 0.3847 0.035 Uiso 1 1 calc R . .
C9A C 0.0591(3) 0.85973(12) 0.1829(3) 0.0324(6) Uani 1 1 d . . .
H9A H -0.0336 0.8392 0.1769 0.039 Uiso 1 1 calc R . .
N1A N 0.0790(2) 0.88323(10) 0.0690(2) 0.0313(5) Uani 1 1 d . . .
C10A C 0.2140(3) 0.91002(11) 0.0825(2) 0.0264(5) Uani 1 1 d . . .
H10A H 0.2310 0.9270 0.0034 0.032 Uiso 1 1 calc R . .
N2A N 0.4134(2) 0.89787(9) 0.44587(19) 0.0255(4) Uani 1 1 d . . .
C11A C 0.4613(3) 0.95566(12) 0.4939(3) 0.0342(6) Uani 1 1 d . . .
H11A H 0.4705 0.9794 0.4175 0.041 Uiso 1 1 calc R . .
H11B H 0.5611 0.9539 0.5618 0.041 Uiso 1 1 calc R . .
H11C H 0.3844 0.9724 0.5347 0.041 Uiso 1 1 calc R . .
C12A C 0.4022(4) 0.85944(13) 0.5545(3) 0.0385(7) Uani 1 1 d . . .
H12A H 0.3156 0.8710 0.5896 0.046 Uiso 1 1 calc R . .
H12B H 0.4979 0.8612 0.6275 0.046 Uiso 1 1 calc R . .
H12C H 0.3858 0.8202 0.5196 0.046 Uiso 1 1 calc R . .
C13A C 0.6657(3) 0.86125(9) 0.3114(2) 0.0185(4) Uani 1 1 d . . .
C14A C 0.5909(3) 0.81377(10) 0.2455(2) 0.0230(5) Uani 1 1 d . . .
H14A H 0.5221 0.8181 0.1580 0.028 Uiso 1 1 calc R . .
C15A C 0.6139(3) 0.75905(10) 0.3044(2) 0.0249(5) Uani 1 1 d . . .
H15A H 0.5602 0.7271 0.2569 0.030 Uiso 1 1 calc R . .
C16A C 0.7134(3) 0.75158(10) 0.4302(2) 0.0248(5) Uani 1 1 d . . .
H16A H 0.7291 0.7144 0.4691 0.030 Uiso 1 1 calc R . .
C17A C 0.7925(3) 0.79883(10) 0.5021(2) 0.0211(5) Uani 1 1 d . . .
C18A C 0.8938(3) 0.79207(12) 0.6339(2) 0.0291(5) Uani 1 1 d . . .
H18A H 0.9109 0.7550 0.6729 0.035 Uiso 1 1 calc R . .
C19A C 0.9667(3) 0.83790(12) 0.7050(3) 0.0364(6) Uani 1 1 d . . .
H19A H 1.0330 0.8327 0.7933 0.044 Uiso 1 1 calc R . .
C20A C 0.9438(3) 0.89288(12) 0.6478(3) 0.0352(6) Uani 1 1 d . . .
H20A H 0.9949 0.9247 0.6979 0.042 Uiso 1 1 calc R . .
C21A C 0.8482(3) 0.90120(11) 0.5201(2) 0.0256(5) Uani 1 1 d . . .
H21A H 0.8345 0.9387 0.4830 0.031 Uiso 1 1 calc R . .
C22A C 0.7702(3) 0.85482(10) 0.4433(2) 0.0195(4) Uani 1 1 d . . .
C23A C 0.6360(3) 0.87257(12) -0.0598(2) 0.0324(6) Uani 1 1 d . . .
H23A H 0.6822 0.8354 -0.0205 0.039 Uiso 1 1 calc R . .
C24A C 0.4768(3) 0.88576(12) -0.0999(2) 0.0283(5) Uani 1 1 d . . .
H24A H 0.3906 0.8595 -0.0949 0.034 Uiso 1 1 calc R . .
C25A C 0.4617(3) 0.94276(13) -0.1497(2) 0.0259(5) Uani 1 1 d . . .
H25A H 0.3627 0.9639 -0.1857 0.031 Uiso 1 1 calc R . .
C26A C 0.6117(3) 0.96450(12) -0.1397(2) 0.0265(5) Uani 1 1 d . . .
H26A H 0.6370 1.0036 -0.1670 0.032 Uiso 1 1 calc R . .
C27A C 0.7181(3) 0.92112(12) -0.0844(2) 0.0296(6) Uani 1 1 d . . .
H27A H 0.8327 0.9243 -0.0648 0.036 Uiso 1 1 calc R . .

loop_
_atom_site_aniso_label
_atom_site_aniso_U_11
_atom_site_aniso_U_22
_atom_site_aniso_U_33
_atom_site_aniso_U_23
_atom_site_aniso_U_13
_atom_site_aniso_U_12
Fe1 0.01895(15) 0.02523(18) 0.02066(16) 0.00409(14) 0.00417(12) -0.00033(14)
C1 0.0198(11) 0.0197(11) 0.0214(11) 0.0015(9) 0.0028(8) -0.0028(9)
C2 0.0184(11) 0.0189(11) 0.0229(11) 0.0038(9) 0.0050(9) 0.0009(9)
C3 0.0212(11) 0.0226(12) 0.0246(12) 0.0018(9) 0.0067(9) 0.0014(9)
C4 0.0312(13) 0.0261(13) 0.0276(12) -0.0028(10) 0.0105(10) 0.0012(10)
C5 0.0223(12) 0.0227(12) 0.0272(12) -0.0027(10) 0.0039(9) -0.0048(9)
C6 0.0144(10) 0.0161(11) 0.0245(11) 0.0010(8) 0.0011(8) -0.0026(8)
C7 0.0162(10) 0.0198(11) 0.0243(11) -0.0026(9) 0.0023(8) -0.0049(9)
C8 0.0210(10) 0.0239(12) 0.0252(11) -0.0032(10) 0.0059(8) -0.0032(10)
C9 0.0171(11) 0.0237(12) 0.0411(14) -0.0044(11) 0.0080(10) -0.0015(9)
N1 0.0178(10) 0.0272(11) 0.0374(12) 0.0046(9) 0.0023(8) 0.0000(8)
C10 0.0187(11) 0.0256(13) 0.0279(12) 0.0029(9) 0.0020(9) -0.0045(9)
N2 0.0249(10) 0.0217(10) 0.0241(10) 0.0018(8) 0.0049(8) 0.0023(8)
C11 0.0287(13) 0.0203(12) 0.0328(13) 0.0069(10) 0.0073(10) 0.0006(10)
C12 0.0359(15) 0.0482(17) 0.0269(13) 0.0045(12) 0.0050(11) 0.0094(13)
C13 0.0155(9) 0.0215(11) 0.0223(10) 0.0028(9) 0.0070(8) -0.0023(9)
C14 0.0167(11) 0.0235(12) 0.0284(12) 0.0014(10) 0.0056(9) 0.0008(9)
C15 0.0276(12) 0.0200(12) 0.0359(13) -0.0036(10) 0.0134(10) -0.0007(10)
C16 0.0284(12) 0.0285(13) 0.0254(12) -0.0065(10) 0.0114(10) -0.0087(10)
C17 0.0201(11) 0.0284(13) 0.0227(11) 0.0016(9) 0.0072(9) -0.0059(9)
C18 0.0260(12) 0.0411(15) 0.0227(11) 0.0031(12) 0.0034(9) -0.0075(12)
C19 0.0249(13) 0.0466(17) 0.0278(13) 0.0111(12) 0.0011(10) 0.0003(11)
C20 0.0289(13) 0.0285(14) 0.0323(13) 0.0104(11) 0.0068(11) 0.0053(10)
C21 0.0230(11) 0.0255(12) 0.0242(11) 0.0016(10) 0.0063(9) -0.0026(10)
C22 0.0168(10) 0.0229(12) 0.0214(10) 0.0030(9) 0.0073(8) -0.0027(8)
C23 0.0283(14) 0.0537(18) 0.0253(13) 0.0115(12) 0.0078(10) -0.0037(13)
C24 0.0243(13) 0.0563(19) 0.0258(13) 0.0218(13) 0.0002(10) 0.0006(12)
C25 0.0356(15) 0.0267(14) 0.0421(16) 0.0185(12) 0.0108(12) 0.0050(11)
C26 0.0342(14) 0.0274(14) 0.0355(14) 0.0105(11) 0.0034(11) -0.0068(11)
C27 0.0236(13) 0.0443(17) 0.0308(14) 0.0161(12) 0.0054(10) -0.0042(11)
Fe2 0.02226(16) 0.02086(16) 0.01369(14) -0.00082(13) 0.00437(11) 0.00229(13)
C1A 0.0246(10) 0.0212(10) 0.0140(9) -0.0024(9) 0.0056(7) 0.0005(10)
C2A 0.0203(11) 0.0213(11) 0.0148(10) -0.0022(9) 0.0028(8) 0.0010(9)
C3A 0.0248(11) 0.0225(11) 0.0163(10) -0.0022(9) 0.0046(8) -0.0028(9)
C4A 0.0301(12) 0.0213(11) 0.0162(10) -0.0018(9) 0.0054(9) -0.0008(10)
C5A 0.0307(12) 0.0198(11) 0.0171(10) -0.0018(9) 0.0062(9) 0.0039(10)
C6A 0.0236(11) 0.0201(11) 0.0221(11) -0.0039(9) 0.0066(9) 0.0033(9)
C7A 0.0251(12) 0.0206(12) 0.0220(11) -0.0039(9) 0.0066(9) 0.0021(9)
C8A 0.0293(13) 0.0289(14) 0.0319(13) -0.0029(11) 0.0137(10) -0.0017(10)
C9A 0.0210(12) 0.0328(15) 0.0438(15) -0.0084(12) 0.0092(11) -0.0003(10)
N1A 0.0229(11) 0.0353(13) 0.0334(12) -0.0037(10) 0.0034(9) 0.0050(9)
C10A 0.0274(12) 0.0291(13) 0.0225(11) -0.0003(10) 0.0063(9) 0.0072(10)
N2A 0.0314(11) 0.0274(11) 0.0181(10) -0.0018(8) 0.0076(8) -0.0030(9)
C11A 0.0429(15) 0.0389(17) 0.0231(12) -0.0088(11) 0.0124(11) -0.0074(12)
C12A 0.0551(18) 0.0390(17) 0.0207(12) 0.0020(11) 0.0089(12) -0.0031(14)
C13A 0.0204(10) 0.0193(11) 0.0168(10) -0.0009(8) 0.0066(8) 0.0001(8)
C14A 0.0207(11) 0.0251(12) 0.0221(11) -0.0013(9) 0.0041(9) 0.0010(9)
C15A 0.0250(12) 0.0212(12) 0.0289(12) -0.0050(10) 0.0078(9) -0.0045(10)
C16A 0.0254(12) 0.0197(11) 0.0318(12) 0.0026(10) 0.0119(10) 0.0018(9)
C17A 0.0202(11) 0.0222(11) 0.0217(11) 0.0007(9) 0.0073(9) 0.0029(9)
C18A 0.0311(13) 0.0278(14) 0.0262(12) 0.0075(10) 0.0038(10) 0.0037(11)
C19A 0.0402(16) 0.0357(16) 0.0248(13) 0.0056(11) -0.0064(11) 0.0040(12)
C20A 0.0465(16) 0.0271(14) 0.0245(13) -0.0039(10) -0.0040(11) -0.0036(12)
C21A 0.0335(13) 0.0214(12) 0.0197(11) 0.0010(9) 0.0030(10) 0.0011(10)
C22A 0.0207(11) 0.0211(11) 0.0176(10) 0.0000(8) 0.0069(8) 0.0026(9)
C23A 0.0475(16) 0.0309(14) 0.0177(11) -0.0049(10) 0.0069(11) 0.0108(12)
C24A 0.0383(14) 0.0309(14) 0.0157(11) -0.0058(10) 0.0071(10) -0.0046(11)
C25A 0.0250(11) 0.0381(13) 0.0139(9) -0.0007(11) 0.0043(8) 0.0035(11)
C26A 0.0307(13) 0.0353(14) 0.0143(10) 0.0010(10) 0.0074(9) 0.0001(11)
C27A 0.0271(13) 0.0434(16) 0.0188(11) -0.0050(10) 0.0068(9) 0.0066(11)

loop_
_geom_bond_atom_site_label_1
_geom_bond_atom_site_label_2
_geom_bond_distance
_geom_bond_site_symmetry_2
_geom_bond_publ_flag
Fe1 C26 2.039(3) . ?
Fe1 C5 2.040(2) . ?
Fe1 C25 2.041(3) . ?
Fe1 C3 2.042(2) . ?
Fe1 C4 2.043(3) . ?
Fe1 C24 2.049(3) . ?
Fe1 C1 2.052(2) . ?
Fe1 C23 2.056(3) . ?
Fe1 C2 2.057(2) . ?
Fe1 C27 2.057(3) . ?
C1 C5 1.421(3) . ?
C1 C2 1.451(3) . ?
C1 C6 1.483(3) . ?
C2 C3 1.431(3) . ?
C2 C13 1.483(3) . ?
C3 C4 1.421(3) . ?
C3 H3 1.0000 . ?
C4 C5 1.425(3) . ?
C4 H4 1.0000 . ?
C5 H5 1.0000 . ?
C6 C10 1.393(3) . ?
C6 C7 1.413(3) . ?
C7 N2 1.389(3) . ?
C7 C8 1.409(3) . ?
C8 C9 1.375(3) . ?
C8 H8 0.9500 . ?
C9 N1 1.332(3) . ?
C9 H9 0.9500 . ?
N1 C10 1.346(3) . ?
C10 H8 0.9500 . ?
N2 C12 1.454(3) . ?
N2 C11 1.460(3) . ?
C11 H111 0.9800 . ?
C11 H112 0.9800 . ?
C11 H113 0.9800 . ?
C12 H121 0.9800 . ?
C12 H122 0.9800 . ?
C12 H123 0.9800 . ?
C13 C14 1.383(3) . ?
C13 C22 1.438(3) . ?
C14 C15 1.399(3) . ?
C14 H14 0.9500 . ?
C15 C16 1.367(4) . ?
C15 H15 0.9500 . ?
C16 C17 1.414(4) . ?
C16 H16 0.9500 . ?
C17 C22 1.424(3) . ?
C17 C18 1.427(3) . ?
C18 C19 1.350(4) . ?
C18 H18 0.9500 . ?
C19 C20 1.405(4) . ?
C19 H19 0.9500 . ?
C20 C21 1.365(3) . ?
C20 H20 0.9500 . ?
C21 C22 1.426(3) . ?
C21 H21 0.9500 . ?
C23 C27 1.419(4) . ?
C23 C24 1.423(4) . ?
C23 H23 1.0000 . ?
C24 C25 1.409(4) . ?
C24 H24 1.0000 . ?
C25 C26 1.424(4) . ?
C25 H25 1.0000 . ?
C26 C27 1.402(4) . ?
C26 H26 1.0000 . ?
C27 H27 1.0000 . ?
Fe2 C4A 2.036(2) . ?
Fe2 C25A 2.040(2) . ?
Fe2 C3A 2.040(2) . ?
Fe2 C24A 2.041(2) . ?
Fe2 C5A 2.041(2) . ?
Fe2 C23A 2.047(2) . ?
Fe2 C26A 2.051(2) . ?
Fe2 C27A 2.051(2) . ?
Fe2 C1A 2.055(2) . ?
Fe2 C2A 2.060(2) . ?
C1A C5A 1.434(3) . ?
C1A C2A 1.446(3) . ?
C1A C6A 1.482(3) . ?
C2A C3A 1.431(3) . ?
C2A C13A 1.484(3) . ?
C3A C4A 1.420(3) . ?
C3A H3A 1.0000 . ?
C4A C5A 1.421(3) . ?
C4A H4A 1.0000 . ?
C5A H5A 1.0000 . ?
C6A C10A 1.389(3) . ?
C6A C7A 1.413(3) . ?
C7A N2A 1.396(3) . ?
C7A C8A 1.405(3) . ?
C8A C9A 1.378(4) . ?
C8A H8A 0.9500 . ?
C9A N1A 1.343(4) . ?
C9A H9A 0.9500 . ?
N1A C10A 1.341(3) . ?
C10A H10A 0.9500 . ?
N2A C12A 1.453(3) . ?
N2A C11A 1.462(3) . ?
C11A H11A 0.9800 . ?
C11A H11B 0.9800 . ?
C11A H11C 0.9800 . ?
C12A H12A 0.9800 . ?
C12A H12B 0.9800 . ?
C12A H12C 0.9800 . ?
C13A C14A 1.377(3) . ?
C13A C22A 1.434(3) . ?
C14A C15A 1.405(3) . ?
C14A H14A 0.9500 . ?
C15A C16A 1.371(3) . ?
C15A H15A 0.9500 . ?
C16A C17A 1.410(3) . ?
C16A H16A 0.9500 . ?
C17A C18A 1.423(3) . ?
C17A C22A 1.431(3) . ?
C18A C19A 1.361(4) . ?
C18A H18A 0.9500 . ?
C19A C20A 1.404(4) . ?
C19A H19A 0.9500 . ?
C20A C21A 1.374(3) . ?
C20A H20A 0.9500 . ?
C21A C22A 1.412(3) . ?
C21A H21A 0.9500 . ?
C23A C27A 1.413(4) . ?
C23A C24A 1.416(4) . ?
C23A H23A 1.0000 . ?
C24A C25A 1.419(4) . ?
C24A H24A 1.0000 . ?
C25A C26A 1.421(3) . ?
C25A H25A 1.0000 . ?
C26A C27A 1.406(4) . ?
C26A H26A 1.0000 . ?
C27A H27A 1.0000 . ?
